data_4063534
loop_
_publ_author_name
'Abernethy, Robyn J.'
'Hill, Anthony F.'
'Tshabang, Never'
'Willis, Anthony C.'
'Young, Rowan D.'

_publ_contact_author_address
;
Research School of Chemistry,
Australian National University,
Canberra, A. C. T. 0200, Australia
;
_publ_contact_author_email ' willis@rsc.anu.edu.au '
_publ_contact_author_fax ' 61 2 6125 0750 '
_publ_contact_author_name ' Anthony F. Hill '
_publ_contact_author_phone ' 61 2 6125 4109 '
_publ_section_title
;
 On the Nature of &#x201C;RuCl(dmso)2{HB(mt)3}&#x201D; (mt = methimazolyl)
;
_journal_coeditor_notes
;                                                                               
                                  ?                                             
;
_journal_issue 2
_journal_name_full Organometallics
_journal_page_first 488
_journal_page_last 492
_journal_paper_doi 10.1021/om8007426
_journal_techeditor_notes
;                                                                               
                                  ?                                             
;
_journal_volume 28
_journal_year 2009
_chemical_compound_source
;
local
;
_chemical_formula_moiety ' C44 H43 B N4 P2 Ru S2, 2(C H2 Cl2) '
_chemical_formula_sum 'C46 H47 B Cl4 N4 P2 Ru S2'
_chemical_formula_weight 1035.67
_chemical_name_systematic
; 
? 
;
_space_group_IT_number 2
_symmetry_cell_setting triclinic
_symmetry_space_group_name_Hall '-P 1'
_symmetry_space_group_name_H-M 'P -1'
_atom_sites_solution_hydrogens geom
_atom_sites_solution_primary direct
_audit_creation_date 05-14-09
_audit_creation_method CRYSTALS_ver_12-03-99
_audit_update_record
;
2005-09-15 - Report on C92 H94 B2 Cl8 N8 P4 Ru2 S4
             by Anthony C. Willis
             for   Anthony F. Hill and Robyn Abernethy

2005-09-15 - passes checkcif tests with minor warnings
2008-06-26 - prepare paper
;
_cell_angle_alpha 105.8160(6)
_cell_angle_beta 100.3594(6)
_cell_angle_gamma 109.6253(5)
_cell_formula_units_Z 4
_cell_length_a 13.6077(1)
_cell_length_b 19.4945(2)
_cell_length_c 20.7775(2)
_cell_measurement_reflns_used 83846
_cell_measurement_temperature 200
_cell_measurement_theta_max 27.5
_cell_measurement_theta_min 2.6
_cell_volume 4765.84(8)
_computing_cell_refinement
; 
 Denzo/Scalepack (Otwinowski & Minor, 1996) 
;
_computing_data_collection
; 
 COLLECT (Nonius BV, 1997) 
;
_computing_data_reduction
; 
 Denzo/Scalepack (Otwinowski & Minor, 1996) 
;
_computing_molecular_graphics
; 
ORTEP-II (Johnson 1976) in teXsan (MSC, 1992-1997)
;
_computing_publication_material
; 
 CRYSTALS (Watkin et al 2003) 
;
_computing_structure_refinement
; 
 CRYSTALS (Watkin et al 2003) 
;
_computing_structure_solution
; 
 SIR92 (Altomare et al, 1994) 
;
_diffrn_ambient_temperature 200
_diffrn_measured_fraction_theta_full 0.997
_diffrn_measured_fraction_theta_max 0.997
_diffrn_measurement_device_type
; 
Nonius Kappa CCD 
;
_diffrn_measurement_method ' \f and \w scans with CCD '
_diffrn_radiation_monochromator graphite
_diffrn_radiation_type 'Mo K\a'
_diffrn_radiation_wavelength 0.71073
_diffrn_reflns_av_R_equivalents 0.03
_diffrn_reflns_limit_h_max 17
_diffrn_reflns_limit_h_min -17
_diffrn_reflns_limit_k_max 25
_diffrn_reflns_limit_k_min -25
_diffrn_reflns_limit_l_max 26
_diffrn_reflns_limit_l_min -26
_diffrn_reflns_number 104738
_diffrn_reflns_theta_full 27.5
_diffrn_reflns_theta_max 27.470
_diffrn_reflns_theta_min 2.562
_diffrn_standards_decay_% 0.00
_diffrn_standards_interval_count 0
_diffrn_standards_interval_time 0
_diffrn_standards_number 0
_exptl_absorpt_coefficient_mu 0.745
_exptl_absorpt_correction_T_max 0.951
_exptl_absorpt_correction_T_min 0.826
_exptl_absorpt_correction_type integration
_exptl_absorpt_process_details
;
via Gaussian method (Coppens, 1970) implemented in maXus (2000)
;
_exptl_crystal_colour ' yellow '
_exptl_crystal_density_diffrn 1.443
_exptl_crystal_density_meas ?
_exptl_crystal_description ' plate '
_exptl_crystal_F_000 2120
_exptl_crystal_size_max 0.30
_exptl_crystal_size_mid 0.26
_exptl_crystal_size_min 0.08
_refine_diff_density_max 1.42
_refine_diff_density_min -1.01
_refine_ls_extinction_method None
_refine_ls_goodness_of_fit_ref 1.0713
_refine_ls_hydrogen_treatment mixed
_refine_ls_matrix_type full
_refine_ls_number_parameters 1135
_refine_ls_number_reflns 15857
_refine_ls_number_restraints 62
_refine_ls_R_factor_all 0.0585
_refine_ls_R_factor_gt 0.0424
_refine_ls_shift/su_max 0.033096
_refine_ls_structure_factor_coef F
_refine_ls_weighting_details
;
 Method, part 1, Chebychev polynomial, (Watkin, 1994, Prince, 1982) 
 [weight] = 1.0/[A~0~*T~0~(x)+A~1~*T~1~(x) ... +A~n-1~]*T~n-1~(x)] 
 where A~i~ are the Chebychev coefficients listed below and x= Fcalc/Fmax 
 Method = Robust Weighting (Prince, 1982) 
 W = [weight] * [1-(deltaF/6*sigmaF)^2^]^2^ 
 A~i~ are: 
 1.81 0.613 1.41 
;
_refine_ls_weighting_scheme calc
_refine_ls_wR_factor_all 0.0571
_refine_ls_wR_factor_gt 0.0508
_refine_ls_wR_factor_ref 0.0508
_reflns_limit_h_max 17
_reflns_limit_h_min -17
_reflns_limit_k_max 24
_reflns_limit_k_min -25
_reflns_limit_l_max 26
_reflns_limit_l_min 0
_reflns_number_gt 15857
_reflns_number_total 21781
_reflns_threshold_expression I>3.00\s(I)
_cod_data_source_file om8007426_si_001.cif
_cod_data_source_block rja16
_cod_depositor_comments
;
The following automatic conversions were performed:

'_symmetry_cell_setting' value 'Triclinic' changed to 'triclinic'
according to the built-in table from CIF Core dictionary named
'cif_core.dic' version 2.4.1 from 2010-06-29.

Automatic conversion script
Id: cif_fix_values 1715 2011-07-08 13:25:40Z adriana 

The following automatic conversions were performed:

'_exptl_crystal_density_meas' value 'not measured' was changed to '?'
- the value is perceived as not measured.

Automatic conversion script
Id: cif_fix_values 3008 2015-01-20 13:52:24Z robertas 
;
_cod_original_cell_volume 4765.85(8)
_cod_original_sg_symbol_H-M 'P -1 '
_cod_original_formula_sum ' C46 H47 B Cl4 N4 P2 Ru S2 '
_cod_database_code 4063534

loop_
_symmetry_equiv_pos_as_xyz
x,y,z
-x,-y,-z

loop_
_atom_site_label
_atom_site_type_symbol
_atom_site_fract_x
_atom_site_fract_y
_atom_site_fract_z
_atom_site_U_iso_or_equiv
_atom_site_occupancy
_atom_site_adp_type
_atom_site_refinement_flags_posn
_atom_site_refinement_flags_adp
_atom_site_refinement_flags_occupancy
_atom_site_disorder_assembly
_atom_site_disorder_group
_atom_site_attached_hydrogens
Ru1 Ru 0.407283(17) 0.211630(11) 0.198844(10) 0.0236 1.0000 Uani D . . . . .
Ru2 Ru 0.800555(17) 0.249241(12) 0.679575(11) 0.0249 1.0000 Uani D . . . . .
Cl11 Cl 0.55623(18) 0.36296(16) 0.69053(18) 0.1482 1.0000 Uani . U . . . .
Cl12 Cl 0.3834(2) 0.21688(19) 0.60645(17) 0.1643 1.0000 Uani . U . . . .
Cl21 Cl 0.1769(2) 0.36561(13) 0.49709(11) 0.1279 1.0000 Uani . U . . . .
Cl22 Cl 0.23448(19) 0.23228(14) 0.45571(10) 0.1161 1.0000 Uani . U . . . .
Cl31 Cl 0.4192(6) 0.3367(4) 0.8566(3) 0.1635 0.625(4) Uani D U P . . .
Cl32 Cl 0.4824(7) 0.2162(4) 0.8629(3) 0.1813 0.625(4) Uani D U P . . .
Cl33 Cl 0.4685(15) 0.3758(7) 0.8989(8) 0.2247 0.375(4) Uani D U P . . .
Cl34 Cl 0.3929(13) 0.2077(7) 0.8289(5) 0.2298 0.375(4) Uani D U P . . .
Cl41 Cl 0.2942(4) 0.0269(3) 0.7288(4) 0.1878 0.625(4) Uani D . P . . .
Cl42 Cl 0.1207(4) 0.0638(2) 0.6684(3) 0.1604 0.625(4) Uani D . P . . .
Cl51 Cl 0.0368(16) 0.0641(12) 0.5124(15) 0.2987 0.375(4) Uani D U P . . .
Cl52 Cl -0.0710(10) -0.0734(8) 0.5190(11) 0.2351 0.375(4) Uani D U P . . .
S11 S 0.44207(6) 0.22204(4) 0.32111(3) 0.0300 1.0000 Uani D . . . . .
S12 S 0.52192(6) 0.14047(4) 0.18728(4) 0.0335 1.0000 Uani D . . . . .
S21 S 0.66990(6) 0.18230(4) 0.73125(4) 0.0343 1.0000 Uani D . . . . .
S22 S 0.65605(6) 0.19043(5) 0.57088(4) 0.0378 1.0000 Uani D . . . . .
P11 P 0.28730(6) 0.26567(4) 0.22490(3) 0.0250 1.0000 Uani D . . . . .
P12 P 0.37635(6) 0.19611(4) 0.08328(3) 0.0273 1.0000 Uani D . . . . .
P21 P 0.91248(6) 0.30515(4) 0.79208(4) 0.0286 1.0000 Uani D . . . . .
P22 P 0.91185(6) 0.31637(4) 0.62769(3) 0.0258 1.0000 Uani D . . . . .
N111 N 0.5970(2) 0.34219(15) 0.43441(13) 0.0348 1.0000 Uani . . . . . .
N112 N 0.6193(2) 0.35200(14) 0.33536(13) 0.0319 1.0000 Uani D . . . . .
N121 N 0.7378(2) 0.19836(18) 0.19487(16) 0.0437 1.0000 Uani . . . . . .
N122 N 0.6800(2) 0.28908(15) 0.23371(13) 0.0334 1.0000 Uani D . . . . .
N211 N 0.6411(2) 0.04649(15) 0.75316(14) 0.0382 1.0000 Uani . . . . . .
N212 N 0.7440(2) 0.06892(14) 0.68503(13) 0.0324 1.0000 Uani D . . . . .
N221 N 0.5986(3) 0.05197(19) 0.46710(14) 0.0498 1.0000 Uani . . . . . .
N222 N 0.7217(2) 0.07023(15) 0.56078(13) 0.0371 1.0000 Uani D . . . . .
C10 C 0.5025(6) 0.2662(5) 0.6748(4) 0.1125 1.0000 Uani . U . . . .
C20 C 0.1751(8) 0.2823(6) 0.5062(5) 0.1288 1.0000 Uani . U . . . .
C30 C 0.4650(9) 0.2934(5) 0.9056(4) 0.1525 1.0000 Uani D U . . . .
C40 C 0.2571(9) 0.0893(11) 0.6975(15) 0.230(11) 0.625(4) Uiso D . P . . .
C50 C 0.035(3) 0.0137(14) 0.5669(15) 0.217(17) 0.375(4) Uiso D . P . . .
C111 C 0.5556(2) 0.30697(16) 0.36358(14) 0.0301 1.0000 Uani . . . . . .
C112 C 0.5527(3) 0.3111(2) 0.48393(16) 0.0468 1.0000 Uani . . . . . .
C113 C 0.6877(3) 0.41095(19) 0.45091(17) 0.0421 1.0000 Uani . . . . . .
C114 C 0.7006(3) 0.41718(18) 0.38983(18) 0.0407 1.0000 Uani . . . . . .
C121 C 0.6484(3) 0.21091(18) 0.20601(16) 0.0333 1.0000 Uani . . . . . .
C122 C 0.7374(4) 0.1220(3) 0.1634(2) 0.0550 1.0000 Uani . . . . . .
C123 C 0.8249(3) 0.2688(2) 0.2155(2) 0.0486 1.0000 Uani . . . . . .
C124 C 0.7901(3) 0.3250(2) 0.23954(19) 0.0438 1.0000 Uani . . . . . .
C131 C 0.3561(2) 0.36064(16) 0.29752(15) 0.0303 1.0000 Uani . . . . . .
C132 C 0.4351(3) 0.42043(18) 0.28770(19) 0.0411 1.0000 Uani . . . . . .
C133 C 0.4926(3) 0.49325(19) 0.3412(2) 0.0515 1.0000 Uani . . . . . .
C134 C 0.4713(3) 0.5067(2) 0.4041(2) 0.0516 1.0000 Uani . . . . . .
C135 C 0.3948(3) 0.4479(2) 0.41553(18) 0.0500 1.0000 Uani . . . . . .
C136 C 0.3370(3) 0.37439(19) 0.36267(15) 0.0364 1.0000 Uani . . . . . .
C141 C 0.1958(2) 0.28720(17) 0.16298(14) 0.0308 1.0000 Uani . . . . . .
C142 C 0.1107(3) 0.2229(2) 0.10937(17) 0.0424 1.0000 Uani . . . . . .
C143 C 0.0302(4) 0.2330(3) 0.0672(2) 0.0583 1.0000 Uani . . . . . .
C144 C 0.0334(4) 0.3065(3) 0.0760(2) 0.0654 1.0000 Uani . . . . . .
C145 C 0.1181(4) 0.3704(3) 0.1268(2) 0.0601 1.0000 Uani . . . . . .
C146 C 0.1995(3) 0.3614(2) 0.17041(18) 0.0441 1.0000 Uani . . . . . .
C151 C 0.1766(2) 0.21016(16) 0.25496(14) 0.0290 1.0000 Uani . . . . . .
C152 C 0.1592(2) 0.13565(17) 0.25522(16) 0.0332 1.0000 Uani . . . . . .
C153 C 0.0724(3) 0.09410(19) 0.27468(17) 0.0393 1.0000 Uani . . . . . .
C154 C 0.0021(3) 0.1262(2) 0.29495(18) 0.0404 1.0000 Uani . . . . . .
C155 C 0.0173(3) 0.2007(2) 0.29560(18) 0.0420 1.0000 Uani . . . . . .
C156 C 0.1028(3) 0.24173(19) 0.27498(17) 0.0358 1.0000 Uani . . . . . .
C161 C 0.4899(3) 0.18802(18) 0.04722(15) 0.0337 1.0000 Uani . . . . . .
C162 C 0.5816(3) 0.2530(2) 0.0573(2) 0.0512 1.0000 Uani . . . . . .
C163 C 0.6698(4) 0.2468(3) 0.0346(3) 0.0627 1.0000 Uani . . . . . .
C164 C 0.6654(4) 0.1736(3) 0.0008(2) 0.0585 1.0000 Uani . . . . . .
C165 C 0.5758(4) 0.1088(2) -0.0093(2) 0.0524 1.0000 Uani . . . . . .
C166 C 0.4883(3) 0.1155(2) 0.01422(19) 0.0427 1.0000 Uani . . . . . .
C171 C 0.3577(3) 0.27684(18) 0.06032(15) 0.0338 1.0000 Uani . . . . . .
C172 C 0.4361(3) 0.35348(19) 0.10005(18) 0.0415 1.0000 Uani . . . . . .
C173 C 0.4253(4) 0.4167(2) 0.0863(2) 0.0606 1.0000 Uani . . . . . .
C174 C 0.3367(5) 0.4057(3) 0.0343(2) 0.0725 1.0000 Uani . . . . . .
C175 C 0.2566(5) 0.3313(3) -0.0031(2) 0.0645 1.0000 Uani . . . . . .
C176 C 0.2667(3) 0.2669(2) 0.00894(18) 0.0469 1.0000 Uani . . . . . .
C181 C 0.2628(2) 0.10886(17) 0.01535(15) 0.0330 1.0000 Uani . . . . . .
C182 C 0.1905(2) 0.05364(19) 0.03345(16) 0.0375 1.0000 Uani . . . . . .
C183 C 0.1081(3) -0.0143(2) -0.01859(19) 0.0463 1.0000 Uani . . . . . .
C184 C 0.0985(3) -0.0265(2) -0.08816(19) 0.0474 1.0000 Uani . . . . . .
C185 C 0.1704(3) 0.0283(2) -0.10712(17) 0.0448 1.0000 Uani . . . . . .
C186 C 0.2519(3) 0.09536(19) -0.05582(16) 0.0400 1.0000 Uani . . . . . .
C211 C 0.6855(2) 0.09728(16) 0.72197(14) 0.0310 1.0000 Uani . . . . . .
C212 C 0.5761(4) 0.0583(2) 0.7998(2) 0.0617 1.0000 Uani . . . . . .
C213 C 0.6715(3) -0.01526(18) 0.73488(18) 0.0436 1.0000 Uani . . . . . .
C214 C 0.7340(3) -0.00157(18) 0.69291(18) 0.0424 1.0000 Uani . . . . . .
C221 C 0.6598(2) 0.10263(19) 0.53331(15) 0.0367 1.0000 Uani . . . . . .
C222 C 0.5272(3) 0.0692(3) 0.4181(2) 0.0651 1.0000 Uani . . . . . .
C223 C 0.6207(4) -0.0130(2) 0.45322(19) 0.0587 1.0000 Uani . . . . . .
C224 C 0.6977(4) -0.0020(2) 0.5106(2) 0.0527 1.0000 Uani . . . . . .
C231 C 0.9398(2) 0.23263(16) 0.82514(14) 0.0314 1.0000 Uani . . . . . .
C232 C 1.0095(3) 0.19989(19) 0.80129(17) 0.0389 1.0000 Uani . . . . . .
C233 C 1.0226(3) 0.1395(2) 0.8206(2) 0.0505 1.0000 Uani . . . . . .
C234 C 0.9625(4) 0.1091(2) 0.8610(2) 0.0532 1.0000 Uani . . . . . .
C235 C 0.8900(3) 0.1379(2) 0.88175(18) 0.0442 1.0000 Uani . . . . . .
C236 C 0.8796(3) 0.20055(18) 0.86512(15) 0.0363 1.0000 Uani . . . . . .
C241 C 1.0475(3) 0.38762(17) 0.82070(15) 0.0370 1.0000 Uani . . . . . .
C242 C 1.0440(4) 0.45795(19) 0.81696(17) 0.0473 1.0000 Uani . . . . . .
C243 C 1.1416(5) 0.5253(2) 0.8404(2) 0.0627 1.0000 Uani . . . . . .
C244 C 1.2407(4) 0.5223(2) 0.8662(2) 0.0664 1.0000 Uani . . . . . .
C245 C 1.2442(3) 0.4543(3) 0.8696(2) 0.0614 1.0000 Uani . . . . . .
C246 C 1.1478(3) 0.3867(2) 0.84704(17) 0.0449 1.0000 Uani . . . . . .
C251 C 0.8623(3) 0.35366(17) 0.86023(16) 0.0389 1.0000 Uani . . . . . .
C252 C 0.7751(4) 0.3732(2) 0.8420(2) 0.0507 1.0000 Uani . . . . . .
C253 C 0.7442(5) 0.4165(3) 0.8935(3) 0.0726 1.0000 Uani . . . . . .
C254 C 0.8016(5) 0.4395(3) 0.9642(3) 0.0753 1.0000 Uani . . . . . .
C255 C 0.8865(4) 0.4200(2) 0.9821(2) 0.0620 1.0000 Uani . . . . . .
C256 C 0.9191(4) 0.3780(2) 0.93090(18) 0.0490 1.0000 Uani . . . . . .
C261 C 0.8765(2) 0.26551(17) 0.53140(15) 0.0312 1.0000 Uani . . . . . .
C262 C 0.8898(3) 0.1969(2) 0.50518(17) 0.0408 1.0000 Uani . . . . . .
C263 C 0.8521(3) 0.1527(2) 0.43372(19) 0.0511 1.0000 Uani . . . . . .
C264 C 0.8003(3) 0.1781(2) 0.38695(18) 0.0510 1.0000 Uani . . . . . .
C265 C 0.7853(3) 0.2459(3) 0.41184(18) 0.0520 1.0000 Uani . . . . . .
C266 C 0.8225(3) 0.2889(2) 0.48360(16) 0.0429 1.0000 Uani . . . . . .
C271 C 1.0575(2) 0.33356(17) 0.65749(14) 0.0297 1.0000 Uani . . . . . .
C272 C 1.0813(2) 0.27003(18) 0.66093(16) 0.0342 1.0000 Uani . . . . . .
C273 C 1.1889(3) 0.2787(2) 0.68428(19) 0.0427 1.0000 Uani . . . . . .
C274 C 1.2745(3) 0.3520(2) 0.7059(2) 0.0455 1.0000 Uani . . . . . .
C275 C 1.2520(3) 0.4153(2) 0.70519(18) 0.0433 1.0000 Uani . . . . . .
C276 C 1.1448(2) 0.40688(18) 0.68126(15) 0.0342 1.0000 Uani . . . . . .
C281 C 0.9189(2) 0.41307(16) 0.62890(14) 0.0301 1.0000 Uani . . . . . .
C282 C 0.8574(3) 0.44660(18) 0.66250(17) 0.0381 1.0000 Uani . . . . . .
C283 C 0.8606(4) 0.5189(2) 0.6624(2) 0.0501 1.0000 Uani . . . . . .
C284 C 0.9255(3) 0.55855(19) 0.62860(19) 0.0478 1.0000 Uani . . . . . .
C285 C 0.9858(3) 0.52536(19) 0.59425(18) 0.0422 1.0000 Uani . . . . . .
C286 C 0.9828(3) 0.45347(18) 0.59375(17) 0.0369 1.0000 Uani . . . . . .
B1 B 0.6115(3) 0.33525(18) 0.25710(17) 0.0310 1.0000 Uani D . . . . .
B2 B 0.8024(3) 0.10164(19) 0.63562(18) 0.0322 1.0000 Uani D . . . . .
H1 H 0.3114(18) 0.1311(12) 0.1775(14) 0.0400 1.0000 Uiso D . . . . .
H2 H 0.762(2) 0.3165(13) 0.6963(14) 0.0400 1.0000 Uiso D . . . . .
H11 H 0.5177(15) 0.3024(16) 0.2214(12) 0.0363 1.0000 Uiso D . . . . .
H12 H 0.647(2) 0.3950(12) 0.2501(14) 0.0363 1.0000 Uiso D . . . . .
H21 H 0.845(2) 0.1713(11) 0.6587(13) 0.0380 1.0000 Uiso D . . . . .
H22 H 0.872(2) 0.0812(17) 0.6322(13) 0.0380 1.0000 Uiso D . . . . .
H101 H 0.4869 0.2579 0.7180 0.1677 1.0000 Uiso R . . . . .
H102 H 0.5570 0.2447 0.6633 0.1677 1.0000 Uiso R . . . . .
H201 H 0.2139 0.2953 0.5564 0.1836 1.0000 Uiso R . . . . .
H202 H 0.0968 0.2463 0.4948 0.1836 1.0000 Uiso R . . . . .
H301 H 0.5364 0.3324 0.9406 0.2304 0.6200 Uiso R . . . . .
H302 H 0.4105 0.2763 0.9306 0.2304 0.6200 Uiso R . . . . .
H303 H 0.4286 0.2850 0.9422 0.2304 0.3800 Uiso R . . . . .
H304 H 0.5421 0.2990 0.9214 0.2304 0.3800 Uiso R . . . . .
H401 H 0.2901 0.1417 0.7359 0.2733 0.625 Uiso R . . . . .
H402 H 0.2875 0.0930 0.6576 0.2733 0.625 Uiso R . . . . .
H501 H 0.023 0.0399 0.6115 0.2582 0.375 Uiso R . . . . .
H502 H 0.105 0.0069 0.5780 0.2582 0.375 Uiso R . . . . .
H1121 H 0.5972 0.3475 0.53284 0.0547 1.0000 Uiso R . . . . .
H1122 H 0.5552 0.2589 0.47682 0.0547 1.0000 Uiso R . . . . .
H1123 H 0.4752 0.3053 0.47624 0.0547 1.0000 Uiso R . . . . .
H1131 H 0.7345 0.44862 0.49899 0.0440 1.0000 Uiso R . . . . .
H1141 H 0.7587 0.46107 0.38441 0.0425 1.0000 Uiso R . . . . .
H1221 H 0.8124 0.1280 0.1609 0.0734 1.0000 Uiso R . . . . .
H1222 H 0.7149 0.0898 0.1926 0.0734 1.0000 Uiso R . . . . .
H1223 H 0.6846 0.0955 0.1151 0.0734 1.0000 Uiso R . . . . .
H1231 H 0.9006 0.2769 0.2131 0.0608 1.0000 Uiso R . . . . .
H1241 H 0.8355 0.3825 0.25832 0.0513 1.0000 Uiso R . . . . .
H1321 H 0.4511 0.41120 0.24171 0.0486 1.0000 Uiso R . . . . .
H1331 H 0.5496 0.53574 0.3334 0.0562 1.0000 Uiso R . . . . .
H1341 H 0.5113 0.5594 0.4419 0.0536 1.0000 Uiso R . . . . .
H1351 H 0.3804 0.4579 0.46200 0.0542 1.0000 Uiso R . . . . .
H1361 H 0.2822 0.33169 0.37155 0.0428 1.0000 Uiso R . . . . .
H1421 H 0.1081 0.1693 0.10157 0.0492 1.0000 Uiso R . . . . .
H1431 H -0.0313 0.1864 0.0298 0.0652 1.0000 Uiso R . . . . .
H1441 H -0.0258 0.3131 0.0454 0.0834 1.0000 Uiso R . . . . .
H1451 H 0.1214 0.4239 0.1325 0.0788 1.0000 Uiso R . . . . .
H1461 H 0.2610 0.4084 0.20732 0.0571 1.0000 Uiso R . . . . .
H1521 H 0.2101 0.11170 0.24110 0.0396 1.0000 Uiso R . . . . .
H1531 H 0.0609 0.04044 0.27398 0.0462 1.0000 Uiso R . . . . .
H1541 H -0.0601 0.0961 0.30922 0.0486 1.0000 Uiso R . . . . .
H1551 H -0.0332 0.2245 0.31090 0.0544 1.0000 Uiso R . . . . .
H1561 H 0.1123 0.29463 0.27426 0.0450 1.0000 Uiso R . . . . .
H1621 H 0.5850 0.3060 0.0817 0.0580 1.0000 Uiso R . . . . .
H1631 H 0.7354 0.2948 0.0425 0.0721 1.0000 Uiso R . . . . .
H1641 H 0.7277 0.1683 -0.0161 0.0754 1.0000 Uiso R . . . . .
H1651 H 0.5726 0.0559 -0.0338 0.0690 1.0000 Uiso R . . . . .
H1661 H 0.4237 0.0673 0.00714 0.0545 1.0000 Uiso R . . . . .
H1721 H 0.5001 0.36221 0.13842 0.0533 1.0000 Uiso R . . . . .
H1731 H 0.4821 0.4707 0.1143 0.0800 1.0000 Uiso R . . . . .
H1741 H 0.3303 0.4513 0.0236 0.1045 1.0000 Uiso R . . . . .
H1751 H 0.1907 0.3238 -0.0393 0.0894 1.0000 Uiso R . . . . .
H1761 H 0.2089 0.2134 -0.01914 0.0624 1.0000 Uiso R . . . . .
H1821 H 0.1971 0.06220 0.08400 0.0414 1.0000 Uiso R . . . . .
H1831 H 0.0562 -0.0540 -0.00500 0.0493 1.0000 Uiso R . . . . .
H1841 H 0.0396 -0.0750 -0.12515 0.0488 1.0000 Uiso R . . . . .
H1851 H 0.1634 0.0195 -0.15776 0.0503 1.0000 Uiso R . . . . .
H1861 H 0.3037 0.13466 -0.06979 0.0458 1.0000 Uiso R . . . . .
H2121 H 0.5529 0.0130 0.8159 0.0793 1.0000 Uiso R . . . . .
H2122 H 0.6207 0.1074 0.8413 0.0793 1.0000 Uiso R . . . . .
H2123 H 0.5099 0.0626 0.7744 0.0793 1.0000 Uiso R . . . . .
H2131 H 0.6508 -0.06130 0.75002 0.0499 1.0000 Uiso R . . . . .
H2141 H 0.7680 -0.03632 0.67086 0.0492 1.0000 Uiso R . . . . .
H2221 H 0.4908 0.0235 0.3729 0.0672 1.0000 Uiso R . . . . .
H2222 H 0.5718 0.1161 0.4091 0.0672 1.0000 Uiso R . . . . .
H2223 H 0.4704 0.0797 0.4387 0.0672 1.0000 Uiso R . . . . .
H2231 H 0.5863 -0.0599 0.40896 0.0580 1.0000 Uiso R . . . . .
H2241 H 0.7316 -0.0392 0.5161 0.0582 1.0000 Uiso R . . . . .
H2321 H 1.0503 0.21990 0.77017 0.0479 1.0000 Uiso R . . . . .
H2331 H 1.0754 0.1182 0.8052 0.0637 1.0000 Uiso R . . . . .
H2341 H 0.9721 0.0660 0.8749 0.0650 1.0000 Uiso R . . . . .
H2351 H 0.8442 0.1142 0.90900 0.0513 1.0000 Uiso R . . . . .
H2361 H 0.8283 0.22246 0.88213 0.0413 1.0000 Uiso R . . . . .
H2421 H 0.9725 0.45985 0.79774 0.0541 1.0000 Uiso R . . . . .
H2431 H 1.1395 0.5755 0.8385 0.0685 1.0000 Uiso R . . . . .
H2441 H 1.3100 0.5703 0.8823 0.0649 1.0000 Uiso R . . . . .
H2451 H 1.3161 0.4528 0.8884 0.0606 1.0000 Uiso R . . . . .
H2461 H 1.1514 0.3372 0.84998 0.0489 1.0000 Uiso R . . . . .
H2521 H 0.7340 0.3561 0.7914 0.0681 1.0000 Uiso R . . . . .
H2531 H 0.6817 0.4309 0.8802 0.1018 1.0000 Uiso R . . . . .
H2541 H 0.7800 0.4704 1.0015 0.1001 1.0000 Uiso R . . . . .
H2551 H 0.9262 0.4359 1.0328 0.0723 1.0000 Uiso R . . . . .
H2561 H 0.9832 0.3653 0.94476 0.0552 1.0000 Uiso R . . . . .
H2621 H 0.9275 0.1785 0.53848 0.0508 1.0000 Uiso R . . . . .
H2631 H 0.8621 0.1031 0.41619 0.0601 1.0000 Uiso R . . . . .
H2641 H 0.7741 0.1473 0.33548 0.0587 1.0000 Uiso R . . . . .
H2651 H 0.7477 0.2642 0.37843 0.0615 1.0000 Uiso R . . . . .
H2661 H 0.8104 0.3376 0.50112 0.0528 1.0000 Uiso R . . . . .
H2721 H 1.0202 0.21753 0.64642 0.0432 1.0000 Uiso R . . . . .
H2731 H 1.2047 0.2325 0.68550 0.0560 1.0000 Uiso R . . . . .
H2741 H 1.3519 0.3583 0.7219 0.0559 1.0000 Uiso R . . . . .
H2751 H 1.3133 0.4681 0.72204 0.0492 1.0000 Uiso R . . . . .
H2761 H 1.1299 0.45369 0.68103 0.0411 1.0000 Uiso R . . . . .
H2821 H 0.8105 0.41853 0.68697 0.0499 1.0000 Uiso R . . . . .
H2831 H 0.8160 0.5422 0.6867 0.0656 1.0000 Uiso R . . . . .
H2841 H 0.9287 0.61070 0.62912 0.0575 1.0000 Uiso R . . . . .
H2851 H 1.0319 0.55357 0.56950 0.0500 1.0000 Uiso R . . . . .
H2861 H 1.0263 0.43006 0.56832 0.0465 1.0000 Uiso R . . . . .

loop_
_atom_site_aniso_label
_atom_site_aniso_U_11
_atom_site_aniso_U_22
_atom_site_aniso_U_33
_atom_site_aniso_U_23
_atom_site_aniso_U_13
_atom_site_aniso_U_12
Ru1 0.02638(11) 0.02110(10) 0.02302(10) 0.00822(7) 0.00750(8) 0.00896(8)
Ru2 0.02806(11) 0.02278(10) 0.02590(10) 0.01022(8) 0.00941(8) 0.01087(8)
Cl11 0.1105(14) 0.176(2) 0.269(3) 0.153(2) 0.1048(18) 0.1060(16)
Cl12 0.1242(17) 0.189(3) 0.180(2) 0.014(2) 0.0308(16) 0.1131(19)
Cl21 0.202(2) 0.1165(14) 0.1121(13) 0.0609(12) 0.1053(16) 0.0749(15)
Cl22 0.1354(16) 0.1391(17) 0.0918(11) 0.0557(11) 0.0345(11) 0.0656(14)
Cl31 0.247(7) 0.239(6) 0.128(3) 0.112(4) 0.101(4) 0.185(6)
Cl32 0.307(8) 0.197(4) 0.131(3) 0.078(3) 0.087(4) 0.184(5)
Cl33 0.272(10) 0.253(9) 0.215(9) 0.102(8) 0.126(9) 0.142(8)
Cl34 0.297(11) 0.272(8) 0.165(6) 0.123(6) 0.097(7) 0.117(8)
Cl41 0.132(3) 0.131(4) 0.249(7) 0.044(4) 0.028(4) 0.027(3)
Cl42 0.175(4) 0.098(2) 0.232(5) 0.087(3) 0.082(4) 0.050(3)
Cl51 0.245(11) 0.242(9) 0.51(2) 0.176(11) 0.191(11) 0.149(9)
Cl52 0.195(8) 0.186(7) 0.50(2) 0.230(9) 0.204(9) 0.147(7)
S11 0.0345(3) 0.0268(3) 0.0255(3) 0.0109(2) 0.0064(3) 0.0087(3)
S12 0.0377(4) 0.0285(3) 0.0412(4) 0.0158(3) 0.0158(3) 0.0168(3)
S21 0.0383(4) 0.0304(3) 0.0439(4) 0.0204(3) 0.0206(3) 0.0155(3)
S22 0.0307(3) 0.0438(4) 0.0358(4) 0.0165(3) 0.0037(3) 0.0128(3)
P11 0.0271(3) 0.0238(3) 0.0240(3) 0.0083(2) 0.0076(2) 0.0104(3)
P12 0.0317(3) 0.0253(3) 0.0240(3) 0.0085(3) 0.0089(3) 0.0104(3)
P21 0.0378(4) 0.0227(3) 0.0243(3) 0.0088(2) 0.0107(3) 0.0100(3)
P22 0.0295(3) 0.0254(3) 0.0255(3) 0.0106(2) 0.0106(3) 0.0123(3)
N111 0.0378(13) 0.0352(13) 0.0276(11) 0.0072(10) 0.0040(10) 0.0165(11)
N112 0.0315(12) 0.0256(11) 0.0312(12) 0.0071(9) 0.0039(9) 0.0081(9)
N121 0.0416(15) 0.0514(16) 0.0486(16) 0.0202(13) 0.0167(12) 0.0278(13)
N122 0.0313(12) 0.0362(13) 0.0361(12) 0.0175(10) 0.0115(10) 0.0136(10)
N211 0.0489(15) 0.0270(12) 0.0347(13) 0.0144(10) 0.0122(11) 0.0084(11)
N212 0.0344(12) 0.0252(11) 0.0335(12) 0.0097(9) 0.0042(10) 0.0111(10)
N221 0.0438(16) 0.0528(18) 0.0258(12) 0.0044(12) 0.0039(11) -0.0009(13)
N222 0.0426(14) 0.0302(12) 0.0300(12) 0.0054(10) 0.0119(11) 0.0087(11)
C10 0.111(5) 0.170(6) 0.137(6) 0.103(5) 0.064(4) 0.100(5)
C20 0.162(8) 0.184(8) 0.117(6) 0.095(6) 0.095(6) 0.101(7)
C30 0.213(10) 0.221(8) 0.133(6) 0.117(6) 0.130(7) 0.135(8)
C111 0.0327(14) 0.0280(13) 0.0279(13) 0.0081(10) 0.0048(11) 0.0144(11)
C112 0.060(2) 0.0507(19) 0.0262(14) 0.0115(13) 0.0092(14) 0.0219(17)
C113 0.0400(16) 0.0348(15) 0.0353(15) 0.0009(12) -0.0004(13) 0.0116(13)
C114 0.0356(15) 0.0290(14) 0.0418(16) 0.0059(12) 0.0028(13) 0.0044(12)
C121 0.0376(15) 0.0388(15) 0.0352(14) 0.0197(12) 0.0156(12) 0.0220(13)
C122 0.058(2) 0.061(2) 0.064(2) 0.0217(19) 0.0243(19) 0.043(2)
C123 0.0328(16) 0.064(2) 0.055(2) 0.0258(18) 0.0156(15) 0.0223(16)
C124 0.0298(15) 0.0504(19) 0.0480(18) 0.0221(15) 0.0108(13) 0.0096(14)
C131 0.0307(13) 0.0280(13) 0.0308(13) 0.0075(10) 0.0083(11) 0.0132(11)
C132 0.0423(17) 0.0308(15) 0.0483(18) 0.0088(13) 0.0208(14) 0.0131(13)
C133 0.0449(19) 0.0261(15) 0.069(2) 0.0044(15) 0.0202(17) 0.0064(14)
C134 0.049(2) 0.0340(17) 0.051(2) -0.0057(14) 0.0035(16) 0.0148(15)
C135 0.057(2) 0.0453(19) 0.0328(16) -0.0003(14) 0.0056(15) 0.0195(17)
C136 0.0412(16) 0.0392(16) 0.0265(13) 0.0090(12) 0.0082(12) 0.0171(13)
C141 0.0357(14) 0.0355(14) 0.0267(12) 0.0136(11) 0.0105(11) 0.0184(12)
C142 0.0454(18) 0.0431(17) 0.0346(15) 0.0116(13) 0.0030(13) 0.0196(15)
C143 0.056(2) 0.066(2) 0.0418(19) 0.0179(18) -0.0081(17) 0.023(2)
C144 0.072(3) 0.081(3) 0.055(2) 0.032(2) 0.005(2) 0.047(3)
C145 0.075(3) 0.061(2) 0.061(2) 0.032(2) 0.015(2) 0.042(2)
C146 0.058(2) 0.0425(17) 0.0424(17) 0.0202(14) 0.0140(15) 0.0295(16)
C151 0.0247(12) 0.0309(13) 0.0286(13) 0.0098(10) 0.0069(10) 0.0091(10)
C152 0.0309(14) 0.0324(14) 0.0357(14) 0.0127(11) 0.0109(11) 0.0113(11)
C153 0.0377(16) 0.0352(15) 0.0425(16) 0.0162(13) 0.0136(13) 0.0092(13)
C154 0.0298(14) 0.0476(18) 0.0439(17) 0.0202(14) 0.0158(13) 0.0103(13)
C155 0.0353(16) 0.0530(19) 0.0476(18) 0.0221(15) 0.0205(14) 0.0223(15)
C156 0.0347(15) 0.0374(15) 0.0403(15) 0.0158(13) 0.0136(12) 0.0178(13)
C161 0.0376(15) 0.0363(15) 0.0279(13) 0.0109(11) 0.0132(11) 0.0146(12)
C162 0.0455(19) 0.0408(18) 0.059(2) 0.0085(16) 0.0250(17) 0.0101(15)
C163 0.047(2) 0.060(2) 0.073(3) 0.017(2) 0.033(2) 0.0104(18)
C164 0.055(2) 0.079(3) 0.055(2) 0.024(2) 0.0337(19) 0.034(2)
C165 0.065(2) 0.056(2) 0.052(2) 0.0185(17) 0.0303(18) 0.037(2)
C166 0.0487(18) 0.0411(17) 0.0463(18) 0.0176(14) 0.0226(15) 0.0220(15)
C171 0.0459(16) 0.0353(15) 0.0275(13) 0.0144(11) 0.0162(12) 0.0199(13)
C172 0.059(2) 0.0327(15) 0.0415(16) 0.0176(13) 0.0247(15) 0.0205(15)
C173 0.100(3) 0.0395(19) 0.060(2) 0.0253(17) 0.039(2) 0.036(2)
C174 0.131(5) 0.068(3) 0.062(3) 0.042(2) 0.041(3) 0.071(3)
C175 0.098(3) 0.081(3) 0.045(2) 0.034(2) 0.023(2) 0.062(3)
C176 0.064(2) 0.058(2) 0.0336(16) 0.0222(15) 0.0168(15) 0.0372(19)
C181 0.0341(14) 0.0335(14) 0.0277(13) 0.0074(11) 0.0073(11) 0.0131(12)
C182 0.0323(15) 0.0385(16) 0.0326(14) 0.0057(12) 0.0094(12) 0.0096(12)
C183 0.0344(16) 0.0409(17) 0.0480(18) 0.0071(14) 0.0107(14) 0.0049(14)
C184 0.0374(17) 0.0439(18) 0.0410(17) -0.0027(14) 0.0003(14) 0.0131(14)
C185 0.0472(18) 0.0487(19) 0.0296(15) 0.0033(13) 0.0041(13) 0.0216(16)
C186 0.0471(18) 0.0379(16) 0.0295(14) 0.0083(12) 0.0111(13) 0.0140(14)
C211 0.0338(14) 0.0252(12) 0.0284(13) 0.0118(10) 0.0047(11) 0.0061(11)
C212 0.089(3) 0.046(2) 0.063(2) 0.0320(19) 0.048(2) 0.021(2)
C213 0.056(2) 0.0279(14) 0.0411(16) 0.0169(13) 0.0054(15) 0.0111(14)
C214 0.0520(19) 0.0272(14) 0.0439(17) 0.0130(13) 0.0041(14) 0.0163(14)
C221 0.0302(14) 0.0385(16) 0.0285(13) 0.0094(12) 0.0064(11) 0.0023(12)
C222 0.044(2) 0.089(3) 0.0348(18) 0.0172(19) -0.0025(15) 0.006(2)
C223 0.066(2) 0.046(2) 0.0335(17) -0.0039(15) 0.0121(17) 0.0017(18)
C224 0.067(2) 0.0360(17) 0.0429(18) 0.0009(14) 0.0231(17) 0.0133(16)
C231 0.0377(15) 0.0259(12) 0.0241(12) 0.0082(10) 0.0036(11) 0.0087(11)
C232 0.0453(17) 0.0392(16) 0.0354(15) 0.0164(13) 0.0107(13) 0.0192(14)
C233 0.061(2) 0.0475(19) 0.051(2) 0.0218(16) 0.0135(17) 0.0296(18)
C234 0.072(3) 0.0446(19) 0.0457(19) 0.0240(16) 0.0060(18) 0.0271(19)
C235 0.055(2) 0.0357(16) 0.0376(16) 0.0202(13) 0.0065(14) 0.0115(15)
C236 0.0430(16) 0.0312(14) 0.0292(13) 0.0136(11) 0.0058(12) 0.0089(12)
C241 0.0496(18) 0.0270(13) 0.0245(13) 0.0076(11) 0.0124(12) 0.0046(13)
C242 0.073(2) 0.0294(15) 0.0325(15) 0.0107(12) 0.0200(16) 0.0115(15)
C243 0.102(4) 0.0279(16) 0.0413(19) 0.0092(14) 0.034(2) 0.0033(19)
C244 0.072(3) 0.046(2) 0.044(2) 0.0036(16) 0.026(2) -0.014(2)
C245 0.046(2) 0.065(3) 0.0405(19) 0.0080(17) 0.0119(16) -0.0066(18)
C246 0.0441(18) 0.0461(18) 0.0319(15) 0.0120(13) 0.0111(13) 0.0052(15)
C251 0.059(2) 0.0260(13) 0.0337(15) 0.0100(11) 0.0233(14) 0.0148(13)
C252 0.074(3) 0.0468(19) 0.0492(19) 0.0205(16) 0.0343(19) 0.0350(19)
C253 0.112(4) 0.073(3) 0.069(3) 0.029(2) 0.054(3) 0.065(3)
C254 0.124(4) 0.066(3) 0.060(3) 0.019(2) 0.058(3) 0.055(3)
C255 0.098(3) 0.045(2) 0.0380(18) 0.0087(15) 0.031(2) 0.023(2)
C256 0.068(2) 0.0366(17) 0.0340(16) 0.0076(13) 0.0208(16) 0.0119(16)
C261 0.0306(13) 0.0355(14) 0.0311(13) 0.0139(11) 0.0132(11) 0.0141(11)
C262 0.0515(19) 0.0439(17) 0.0316(15) 0.0114(13) 0.0164(13) 0.0246(15)
C263 0.064(2) 0.050(2) 0.0355(17) 0.0046(14) 0.0178(16) 0.0268(18)
C264 0.055(2) 0.063(2) 0.0283(15) 0.0085(15) 0.0148(14) 0.0220(18)
C265 0.055(2) 0.067(2) 0.0315(16) 0.0152(16) 0.0060(15) 0.0276(19)
C266 0.0508(19) 0.0511(19) 0.0301(15) 0.0130(13) 0.0080(13) 0.0279(16)
C271 0.0319(13) 0.0316(13) 0.0277(13) 0.0113(11) 0.0115(11) 0.0135(11)
C272 0.0337(14) 0.0361(15) 0.0383(15) 0.0154(12) 0.0151(12) 0.0169(12)
C273 0.0421(17) 0.0467(18) 0.0511(18) 0.0235(15) 0.0166(15) 0.0259(15)
C274 0.0310(15) 0.057(2) 0.0516(19) 0.0215(16) 0.0151(14) 0.0185(15)
C275 0.0350(16) 0.0440(18) 0.0440(17) 0.0143(14) 0.0125(13) 0.0089(14)
C276 0.0344(14) 0.0346(14) 0.0337(14) 0.0136(12) 0.0125(12) 0.0119(12)
C281 0.0368(14) 0.0276(13) 0.0288(13) 0.0122(10) 0.0101(11) 0.0148(11)
C282 0.0498(18) 0.0341(15) 0.0411(16) 0.0176(13) 0.0208(14) 0.0229(14)
C283 0.074(3) 0.0381(17) 0.052(2) 0.0181(15) 0.0276(18) 0.0332(18)
C284 0.066(2) 0.0292(15) 0.0492(19) 0.0175(14) 0.0113(17) 0.0202(15)
C285 0.0498(18) 0.0345(16) 0.0407(16) 0.0195(13) 0.0089(14) 0.0127(14)
C286 0.0410(16) 0.0363(15) 0.0390(15) 0.0202(13) 0.0134(13) 0.0163(13)
B1 0.0334(16) 0.0255(14) 0.0320(15) 0.0118(12) 0.0085(12) 0.0090(12)
B2 0.0333(16) 0.0267(14) 0.0351(16) 0.0091(12) 0.0103(13) 0.0119(12)

loop_
_atom_type_symbol
_atom_type_scat_dispersion_real
_atom_type_scat_dispersion_imag
_atom_type_scat_Cromer_Mann_a1
_atom_type_scat_Cromer_Mann_b1
_atom_type_scat_Cromer_Mann_a2
_atom_type_scat_Cromer_Mann_b2
_atom_type_scat_Cromer_Mann_a3
_atom_type_scat_Cromer_Mann_b3
_atom_type_scat_Cromer_Mann_a4
_atom_type_scat_Cromer_Mann_b4
_atom_type_scat_Cromer_Mann_c
_atom_type_scat_source
'C   ' 0.0033 0.0016 2.3100 20.8439 1.0200 10.2075 1.5886 0.5687 0.8650 51.6512 0.2156 International_Tables_Vol_IV_Table_2.2B
'H   ' 0.0000 0.0000 0.4930 10.5109 0.3229 26.1257 0.1402 3.1424 0.0408 57.7998 0.0030 International_Tables_Vol_IV_Table_2.2B
'B   ' 0.0013 0.0007 2.0545 23.2185 1.3326 1.0210 1.0979 60.3498 0.7068 0.1403 -0.1932 International_Tables_Vol_IV_Table_2.2B
'Cl  ' 0.1484 0.1585 11.4604 0.0104 7.1964 1.1662 6.2556 18.5194 1.6455 47.7784 -9.5574 International_Tables_Vol_IV_Table_2.2B
'N   ' 0.0061 0.0033 12.2126 0.0057 3.1322 9.8933 2.0125 28.9975 1.1663 0.5826 -11.5290 International_Tables_Vol_IV_Table_2.2B
'P   ' 0.1023 0.0942 6.4345 1.9067 4.1791 27.1570 1.7800 0.5260 1.4908 68.1645 1.1149 International_Tables_Vol_IV_Table_2.2B
'Ru  ' -1.2594 0.8363 19.2674 0.8085 12.9182 8.4347 4.8634 24.7997 1.5676 94.2928 5.3787 International_Tables_Vol_IV_Table_2.2B
'S   ' 0.1246 0.1234 6.9053 1.4679 5.2034 22.2151 1.4379 0.2536 1.5863 56.1720 0.8669 International_Tables_Vol_IV_Table_2.2B

loop_
_exptl_crystal_face_index_h
_exptl_crystal_face_index_k
_exptl_crystal_face_index_l
_exptl_crystal_face_perp_dist
0 1 0 0.130
0 -1 0 0.100
0 -1 2 0.163
0 1 -2 0.130
0 1 -1 0.097
-1 0 1 0.070
1 0 -1 0.010
-2 1 2 0.070
2 -1 -2 0.020

loop_
_geom_angle_atom_site_label_1
_geom_angle_site_symmetry_1
_geom_angle_atom_site_label_2
_geom_angle_site_symmetry_2
_geom_angle_atom_site_label_3
_geom_angle_site_symmetry_3
_geom_angle
_geom_angle_publ_flag
S11 . Ru1 . S12 . 87.64(3) yes
S11 . Ru1 . P11 . 82.78(2) yes
S12 . Ru1 . P11 . 168.08(3) yes
S11 . Ru1 . P12 . 177.01(3) yes
S12 . Ru1 . P12 . 89.68(3) yes
P11 . Ru1 . P12 . 99.71(3) yes
S11 . Ru1 . B1 . 79.79(7) yes
S12 . Ru1 . B1 . 80.30(7) yes
P11 . Ru1 . B1 . 104.81(7) yes
P12 . Ru1 . B1 . 101.08(7) yes
S11 . Ru1 . H1 . 89.7(10) no
S12 . Ru1 . H1 . 86.0(10) no
P11 . Ru1 . H1 . 86.8(10) no
P12 . Ru1 . H1 . 88.8(10) no
B1 . Ru1 . H1 . 163.0(10) no
S11 . Ru1 . H11 . 91.3(8) no
S12 . Ru1 . H11 . 93.0(8) no
P11 . Ru1 . H11 . 94.3(8) no
P12 . Ru1 . H11 . 90.2(8) no
B1 . Ru1 . H11 . 16.9(8) no
H1 . Ru1 . H11 . 178.6(13) no
S21 . Ru2 . S22 . 87.93(3) yes
S21 . Ru2 . P21 . 83.11(3) yes
S22 . Ru2 . P21 . 169.32(3) yes
S21 . Ru2 . P22 . 174.74(3) yes
S22 . Ru2 . P22 . 88.89(3) yes
P21 . Ru2 . P22 . 99.61(3) yes
S21 . Ru2 . B2 . 79.40(7) yes
S22 . Ru2 . B2 . 80.93(7) yes
P21 . Ru2 . B2 . 103.01(7) yes
P22 . Ru2 . B2 . 104.22(7) yes
S21 . Ru2 . H2 . 88.5(10) no
S22 . Ru2 . H2 . 86.4(10) no
P21 . Ru2 . H2 . 87.6(10) no
P22 . Ru2 . H2 . 87.1(10) no
B2 . Ru2 . H2 . 162.7(10) no
S21 . Ru2 . H21 . 92.2(8) no
S22 . Ru2 . H21 . 93.0(8) no
P21 . Ru2 . H21 . 93.2(8) no
P22 . Ru2 . H21 . 92.1(8) no
B2 . Ru2 . H21 . 17.3(8) no
H2 . Ru2 . H21 . 179.0(13) no
Ru1 . S11 . C111 . 103.43(10) yes
Ru1 . S12 . C121 . 103.71(10) yes
Ru2 . S21 . C211 . 103.91(10) yes
Ru2 . S22 . C221 . 103.64(11) yes
Ru1 . P11 . C131 . 111.90(9) yes
Ru1 . P11 . C141 . 126.04(9) yes
C131 . P11 . C141 . 101.06(13) yes
Ru1 . P11 . C151 . 116.70(9) yes
C131 . P11 . C151 . 102.87(13) yes
C141 . P11 . C151 . 94.71(13) yes
Ru1 . P12 . C161 . 114.68(10) yes
Ru1 . P12 . C171 . 115.63(9) yes
C161 . P12 . C171 . 101.97(14) yes
Ru1 . P12 . C181 . 120.77(10) yes
C161 . P12 . C181 . 98.07(13) yes
C171 . P12 . C181 . 102.74(14) yes
Ru2 . P21 . C231 . 111.96(9) yes
Ru2 . P21 . C241 . 123.27(9) yes
C231 . P21 . C241 . 104.40(14) yes
Ru2 . P21 . C251 . 117.47(12) yes
C231 . P21 . C251 . 101.91(14) yes
C241 . P21 . C251 . 94.64(15) yes
Ru2 . P22 . C261 . 113.91(9) yes
Ru2 . P22 . C271 . 115.63(9) yes
C261 . P22 . C271 . 101.63(12) yes
Ru2 . P22 . C281 . 120.57(9) yes
C261 . P22 . C281 . 99.31(13) yes
C271 . P22 . C281 . 102.96(13) yes
C111 . N111 . C112 . 124.5(3) yes
C111 . N111 . C113 . 109.2(3) yes
C112 . N111 . C113 . 126.3(3) yes
C111 . N112 . C114 . 108.2(3) yes
C111 . N112 . B1 . 127.9(2) yes
C114 . N112 . B1 . 123.8(3) yes
C121 . N121 . C122 . 124.5(3) yes
C121 . N121 . C123 . 109.2(3) yes
C122 . N121 . C123 . 126.3(3) yes
C121 . N122 . C124 . 108.2(3) yes
C121 . N122 . B1 . 128.8(2) yes
C124 . N122 . B1 . 123.0(3) yes
C211 . N211 . C212 . 124.5(3) yes
C211 . N211 . C213 . 108.9(3) yes
C212 . N211 . C213 . 126.6(3) yes
C211 . N212 . C214 . 107.5(3) yes
C211 . N212 . B2 . 127.9(2) yes
C214 . N212 . B2 . 124.3(3) yes
C221 . N221 . C222 . 123.8(4) yes
C221 . N221 . C223 . 109.5(3) yes
C222 . N221 . C223 . 126.6(3) yes
C221 . N222 . C224 . 108.0(3) yes
C221 . N222 . B2 . 128.7(3) yes
C224 . N222 . B2 . 123.2(3) yes
Cl12 . C10 . Cl11 . 112.3(4) yes
Cl12 . C10 . H101 . 108.760 no
Cl11 . C10 . H101 . 108.757 no
Cl12 . C10 . H102 . 108.759 no
Cl11 . C10 . H102 . 108.770 no
H101 . C10 . H102 . 109.467 no
Cl22 . C20 . Cl21 . 117.8(4) yes
Cl22 . C20 . H201 . 107.295 no
Cl21 . C20 . H201 . 107.301 no
Cl22 . C20 . H202 . 107.419 no
Cl21 . C20 . H202 . 107.392 no
H201 . C20 . H202 . 109.466 no
Cl31 . C30 . Cl32 . 115.5(5) yes
Cl34 . C30 . Cl33 . 117.1(8) yes
Cl31 . C30 . H301 . 108.306 no
Cl32 . C30 . H301 . 108.561 no
Cl31 . C30 . H302 . 107.528 no
Cl32 . C30 . H302 . 107.409 no
H301 . C30 . H302 . 109.466 no
Cl34 . C30 . H303 . 106.849 no
Cl34 . C30 . H304 . 108.158 no
Cl33 . C30 . H304 . 108.040 no
H303 . C30 . H304 . 109.467 no
Cl41 . C40 . Cl42 . 115.5(8) yes
Cl41 . C40 . H401 . 108.011 no
Cl42 . C40 . H401 . 107.980 no
Cl41 . C40 . H402 . 107.872 no
Cl42 . C40 . H402 . 107.933 no
H401 . C40 . H402 . 109.468 no
Cl52 . C50 . Cl51 . 102.7(11) yes
Cl52 . C50 . H501 . 111.288 no
Cl51 . C50 . H501 . 111.799 no
Cl52 . C50 . H502 . 110.812 no
Cl51 . C50 . H502 . 110.660 no
H501 . C50 . H502 . 109.467 no
S11 . C111 . N111 . 124.4(2) yes
S11 . C111 . N112 . 128.1(2) yes
N111 . C111 . N112 . 107.5(2) yes
N111 . C112 . H1121 . 109.473 no
N111 . C112 . H1122 . 109.470 no
H1121 . C112 . H1122 . 109.476 no
N111 . C112 . H1123 . 109.458 no
H1121 . C112 . H1123 . 109.476 no
H1122 . C112 . H1123 . 109.476 no
N111 . C113 . C114 . 106.8(3) yes
N111 . C113 . H1131 . 126.605 no
C114 . C113 . H1131 . 126.606 no
N112 . C114 . C113 . 108.3(3) yes
N112 . C114 . H1141 . 125.846 no
C113 . C114 . H1141 . 125.843 no
N121 . C121 . S12 . 125.5(2) yes
N121 . C121 . N122 . 107.1(3) yes
S12 . C121 . N122 . 127.3(2) yes
N121 . C122 . H1221 . 109.478 no
N121 . C122 . H1222 . 109.443 no
H1221 . C122 . H1222 . 109.475 no
N121 . C122 . H1223 . 109.480 no
H1221 . C122 . H1223 . 109.474 no
H1222 . C122 . H1223 . 109.477 no
N121 . C123 . C124 . 107.5(3) yes
N121 . C123 . H1231 . 126.260 no
C124 . C123 . H1231 . 126.258 no
N122 . C124 . C123 . 108.0(3) yes
N122 . C124 . H1241 . 126.024 no
C123 . C124 . H1241 . 126.003 no
P11 . C131 . C132 . 117.7(2) yes
P11 . C131 . C136 . 123.7(2) yes
C132 . C131 . C136 . 118.5(3) yes
C131 . C132 . C133 . 120.8(3) yes
C131 . C132 . H1321 . 119.614 no
C133 . C132 . H1321 . 119.612 no
C132 . C133 . C134 . 120.2(3) yes
C132 . C133 . H1331 . 119.899 no
C134 . C133 . H1331 . 119.907 no
C133 . C134 . C135 . 120.1(3) yes
C133 . C134 . H1341 . 119.963 no
C135 . C134 . H1341 . 119.948 no
C134 . C135 . C136 . 120.5(3) yes
C134 . C135 . H1351 . 119.764 no
C136 . C135 . H1351 . 119.764 no
C135 . C136 . C131 . 119.9(3) yes
C135 . C136 . H1361 . 120.052 no
C131 . C136 . H1361 . 120.053 no
P11 . C141 . C142 . 116.5(2) yes
P11 . C141 . C146 . 124.8(2) yes
C142 . C141 . C146 . 118.3(3) yes
C141 . C142 . C143 . 120.3(3) yes
C141 . C142 . H1421 . 119.826 no
C143 . C142 . H1421 . 119.840 no
C142 . C143 . C144 . 120.8(4) yes
C142 . C143 . H1431 . 119.591 no
C144 . C143 . H1431 . 119.604 no
C143 . C144 . C145 . 119.7(4) yes
C143 . C144 . H1441 . 120.145 no
C145 . C144 . H1441 . 120.139 no
C144 . C145 . C146 . 120.3(4) yes
C144 . C145 . H1451 . 119.834 no
C146 . C145 . H1451 . 119.837 no
C141 . C146 . C145 . 120.5(4) yes
C141 . C146 . H1461 . 119.780 no
C145 . C146 . H1461 . 119.768 no
P11 . C151 . C152 . 122.5(2) yes
P11 . C151 . C156 . 119.7(2) yes
C152 . C151 . C156 . 117.7(3) yes
C151 . C152 . C153 . 121.2(3) yes
C151 . C152 . H1521 . 119.421 no
C153 . C152 . H1521 . 119.410 no
C152 . C153 . C154 . 120.4(3) yes
C152 . C153 . H1531 . 119.824 no
C154 . C153 . H1531 . 119.809 no
C153 . C154 . C155 . 120.0(3) yes
C153 . C154 . H1541 . 119.996 no
C155 . C154 . H1541 . 119.978 no
C154 . C155 . C156 . 119.7(3) yes
C154 . C155 . H1551 . 120.168 no
C156 . C155 . H1551 . 120.159 no
C151 . C156 . C155 . 121.1(3) yes
C151 . C156 . H1561 . 119.454 no
C155 . C156 . H1561 . 119.452 no
P12 . C161 . C162 . 121.8(2) yes
P12 . C161 . C166 . 120.3(2) yes
C162 . C161 . C166 . 117.7(3) yes
C161 . C162 . C163 . 121.8(4) yes
C161 . C162 . H1621 . 119.094 no
C163 . C162 . H1621 . 119.091 no
C162 . C163 . C164 . 119.3(4) yes
C162 . C163 . H1631 . 120.365 no
C164 . C163 . H1631 . 120.358 no
C163 . C164 . C165 . 119.7(4) yes
C163 . C164 . H1641 . 120.150 no
C165 . C164 . H1641 . 120.148 no
C164 . C165 . C166 . 120.6(4) yes
C164 . C165 . H1651 . 119.678 no
C166 . C165 . H1651 . 119.676 no
C165 . C166 . C161 . 120.8(3) yes
C165 . C166 . H1661 . 119.596 no
C161 . C166 . H1661 . 119.586 no
P12 . C171 . C172 . 117.9(2) yes
P12 . C171 . C176 . 123.8(3) yes
C172 . C171 . C176 . 118.2(3) yes
C171 . C172 . C173 . 120.6(4) yes
C171 . C172 . H1721 . 119.692 no
C173 . C172 . H1721 . 119.709 no
C172 . C173 . C174 . 120.3(4) yes
C172 . C173 . H1731 . 119.823 no
C174 . C173 . H1731 . 119.829 no
C173 . C174 . C175 . 119.8(4) yes
C173 . C174 . H1741 . 120.104 no
C175 . C174 . H1741 . 120.087 no
C174 . C175 . C176 . 120.8(4) yes
C174 . C175 . H1751 . 119.623 no
C176 . C175 . H1751 . 119.602 no
C171 . C176 . C175 . 120.2(4) yes
C171 . C176 . H1761 . 119.914 no
C175 . C176 . H1761 . 119.916 no
P12 . C181 . C182 . 121.0(2) yes
P12 . C181 . C186 . 120.4(2) yes
C182 . C181 . C186 . 118.6(3) yes
C181 . C182 . C183 . 120.5(3) yes
C181 . C182 . H1821 . 119.758 no
C183 . C182 . H1821 . 119.751 no
C182 . C183 . C184 . 120.1(3) yes
C182 . C183 . H1831 . 119.936 no
C184 . C183 . H1831 . 119.933 no
C183 . C184 . C185 . 120.0(3) yes
C183 . C184 . H1841 . 119.986 no
C185 . C184 . H1841 . 119.981 no
C184 . C185 . C186 . 119.9(3) yes
C184 . C185 . H1851 . 120.060 no
C186 . C185 . H1851 . 120.057 no
C181 . C186 . C185 . 120.9(3) yes
C181 . C186 . H1861 . 119.564 no
C185 . C186 . H1861 . 119.546 no
S21 . C211 . N211 . 124.6(2) yes
S21 . C211 . N212 . 127.5(2) yes
N211 . C211 . N212 . 107.9(3) yes
N211 . C212 . H2121 . 109.465 no
N211 . C212 . H2122 . 109.448 no
H2121 . C212 . H2122 . 109.476 no
N211 . C212 . H2123 . 109.487 no
H2121 . C212 . H2123 . 109.475 no
H2122 . C212 . H2123 . 109.476 no
N211 . C213 . C214 . 106.8(3) yes
N211 . C213 . H2131 . 126.607 no
C214 . C213 . H2131 . 126.631 no
N212 . C214 . C213 . 108.9(3) yes
N212 . C214 . H2141 . 125.564 no
C213 . C214 . H2141 . 125.552 no
N221 . C221 . S22 . 124.3(3) yes
N221 . C221 . N222 . 107.4(3) yes
S22 . C221 . N222 . 128.3(2) yes
N221 . C222 . H2221 . 109.469 no
N221 . C222 . H2222 . 109.465 no
H2221 . C222 . H2222 . 109.476 no
N221 . C222 . H2223 . 109.463 no
H2221 . C222 . H2223 . 109.477 no
H2222 . C222 . H2223 . 109.476 no
N221 . C223 . C224 . 107.1(3) yes
N221 . C223 . H2231 . 126.466 no
C224 . C223 . H2231 . 126.460 no
N222 . C224 . C223 . 108.0(4) yes
N222 . C224 . H2241 . 126.006 no
C223 . C224 . H2241 . 125.996 no
P21 . C231 . C232 . 120.0(2) yes
P21 . C231 . C236 . 121.0(2) yes
C232 . C231 . C236 . 118.3(3) yes
C231 . C232 . C233 . 120.6(3) yes
C231 . C232 . H2321 . 119.702 no
C233 . C232 . H2321 . 119.700 no
C232 . C233 . C234 . 120.0(4) yes
C232 . C233 . H2331 . 120.017 no
C234 . C233 . H2331 . 120.026 no
C233 . C234 . C235 . 120.1(3) yes
C233 . C234 . H2341 . 119.980 no
C235 . C234 . H2341 . 119.962 no
C234 . C235 . C236 . 120.4(3) yes
C234 . C235 . H2351 . 119.820 no
C236 . C235 . H2351 . 119.810 no
C235 . C236 . C231 . 120.6(3) yes
C235 . C236 . H2361 . 119.687 no
C231 . C236 . H2361 . 119.690 no
P21 . C241 . C242 . 114.8(3) yes
P21 . C241 . C246 . 126.3(3) yes
C242 . C241 . C246 . 118.8(3) yes
C241 . C242 . C243 . 119.6(4) yes
C241 . C242 . H2421 . 120.231 no
C243 . C242 . H2421 . 120.218 no
C242 . C243 . C244 . 120.1(4) yes
C242 . C243 . H2431 . 119.932 no
C244 . C243 . H2431 . 119.934 no
C243 . C244 . C245 . 120.4(4) yes
C243 . C244 . H2441 . 119.805 no
C245 . C244 . H2441 . 119.818 no
C244 . C245 . C246 . 120.3(5) yes
C244 . C245 . H2451 . 119.816 no
C246 . C245 . H2451 . 119.837 no
C245 . C246 . C241 . 120.7(4) yes
C245 . C246 . H2461 . 119.629 no
C241 . C246 . H2461 . 119.627 no
P21 . C251 . C252 . 120.6(3) yes
P21 . C251 . C256 . 119.9(3) yes
C252 . C251 . C256 . 119.2(3) yes
C251 . C252 . C253 . 120.5(4) yes
C251 . C252 . H2521 . 119.758 no
C253 . C252 . H2521 . 119.772 no
C252 . C253 . C254 . 119.4(5) yes
C252 . C253 . H2531 . 120.319 no
C254 . C253 . H2531 . 120.317 no
C253 . C254 . C255 . 120.2(4) yes
C253 . C254 . H2541 . 119.911 no
C255 . C254 . H2541 . 119.892 no
C254 . C255 . C256 . 120.8(4) yes
C254 . C255 . H2551 . 119.633 no
C256 . C255 . H2551 . 119.612 no
C251 . C256 . C255 . 120.0(4) yes
C251 . C256 . H2561 . 119.999 no
C255 . C256 . H2561 . 120.013 no
P22 . C261 . C262 . 120.6(2) yes
P22 . C261 . C266 . 121.3(2) yes
C262 . C261 . C266 . 117.6(3) yes
C261 . C262 . C263 . 121.8(3) yes
C261 . C262 . H2621 . 119.078 no
C263 . C262 . H2621 . 119.076 no
C262 . C263 . C264 . 119.5(3) yes
C262 . C263 . H2631 . 120.261 no
C264 . C263 . H2631 . 120.259 no
C263 . C264 . C265 . 119.7(3) yes
C263 . C264 . H2641 . 120.129 no
C265 . C264 . H2641 . 120.127 no
C264 . C265 . C266 . 120.0(3) yes
C264 . C265 . H2651 . 120.016 no
C266 . C265 . H2651 . 120.008 no
C265 . C266 . C261 . 121.4(3) yes
C265 . C266 . H2661 . 119.315 no
C261 . C266 . H2661 . 119.317 no
P22 . C271 . C272 . 117.7(2) yes
P22 . C271 . C276 . 124.3(2) yes
C272 . C271 . C276 . 117.9(3) yes
C271 . C272 . C273 . 121.0(3) yes
C271 . C272 . H2721 . 119.500 no
C273 . C272 . H2721 . 119.493 no
C272 . C273 . C274 . 119.9(3) yes
C272 . C273 . H2731 . 120.049 no
C274 . C273 . H2731 . 120.034 no
C273 . C274 . C275 . 119.6(3) yes
C273 . C274 . H2741 . 120.194 no
C275 . C274 . H2741 . 120.175 no
C274 . C275 . C276 . 120.7(3) yes
C274 . C275 . H2751 . 119.638 no
C276 . C275 . H2751 . 119.623 no
C271 . C276 . C275 . 120.7(3) yes
C271 . C276 . H2761 . 119.641 no
C275 . C276 . H2761 . 119.635 no
P22 . C281 . C282 . 120.5(2) yes
P22 . C281 . C286 . 121.2(2) yes
C282 . C281 . C286 . 118.2(3) yes
C281 . C282 . C283 . 120.8(3) yes
C281 . C282 . H2821 . 119.605 no
C283 . C282 . H2821 . 119.597 no
C282 . C283 . C284 . 120.2(3) yes
C282 . C283 . H2831 . 119.901 no
C284 . C283 . H2831 . 119.904 no
C283 . C284 . C285 . 119.5(3) yes
C283 . C284 . H2841 . 120.231 no
C285 . C284 . H2841 . 120.242 no
C284 . C285 . C286 . 120.8(3) yes
C284 . C285 . H2851 . 119.621 no
C286 . C285 . H2851 . 119.618 no
C281 . C286 . C285 . 120.5(3) yes
C281 . C286 . H2861 . 119.774 no
C285 . C286 . H2861 . 119.772 no
N122 . B1 . N112 . 111.5(2) yes
N122 . B1 . Ru1 . 97.67(17) yes
N112 . B1 . Ru1 . 98.69(17) yes
N122 . B1 . H11 . 111.8(13) no
N112 . B1 . H11 . 110.5(13) no
N122 . B1 . H12 . 107.9(13) no
N112 . B1 . H12 . 107.6(13) no
H11 . B1 . H12 . 107.4(20) no
N222 . B2 . N212 . 110.7(2) yes
N222 . B2 . Ru2 . 97.36(18) yes
N212 . B2 . Ru2 . 98.35(17) yes
N222 . B2 . H21 . 111.7(13) no
N212 . B2 . H21 . 111.7(13) no
N222 . B2 . H22 . 108.6(13) no
N212 . B2 . H22 . 108.3(13) no
H21 . B2 . H22 . 106(2) no
B1 . H11 . Ru1 . 138(2) no
Ru2 . H21 . B2 . 136(2) no

loop_
_geom_bond_atom_site_label_1
_geom_bond_site_symmetry_1
_geom_bond_atom_site_label_2
_geom_bond_site_symmetry_2
_geom_bond_distance
_geom_bond_publ_flag
Ru1 . S11 . 2.4374(7) yes
Ru1 . S12 . 2.4130(7) yes
Ru1 . P11 . 2.2871(7) yes
Ru1 . P12 . 2.2779(7) yes
Ru1 . B1 . 2.774(3) yes
Ru1 . H1 . 1.549(18) no
Ru1 . H11 . 1.77(2) no
Ru2 . S21 . 2.4308(7) yes
Ru2 . S22 . 2.3997(8) yes
Ru2 . P21 . 2.2777(7) yes
Ru2 . P22 . 2.2788(7) yes
Ru2 . B2 . 2.782(3) yes
Ru2 . H2 . 1.548(18) no
Ru2 . H21 . 1.80(3) no
Cl11 . C10 . 1.689(9) yes
Cl12 . C10 . 1.717(9) yes
Cl21 . C20 . 1.678(9) yes
Cl22 . C20 . 1.727(8) yes
Cl31 . C30 . 1.653(7) yes
Cl32 . C30 . 1.641(7) yes
Cl33 . C30 . 1.636(9) yes
Cl34 . C30 . 1.783(9) yes
Cl41 . C40 . 1.699(9) yes
Cl42 . C40 . 1.693(9) yes
Cl51 . C50 . 1.689(10) yes
Cl52 . C50 . 1.697(10) yes
S11 . C111 . 1.703(3) yes
S12 . C121 . 1.697(3) yes
S21 . C211 . 1.705(3) yes
S22 . C221 . 1.699(3) yes
P11 . C131 . 1.840(3) yes
P11 . C141 . 1.858(3) yes
P11 . C151 . 1.855(3) yes
P12 . C161 . 1.868(3) yes
P12 . C171 . 1.845(3) yes
P12 . C181 . 1.848(3) yes
P21 . C231 . 1.844(3) yes
P21 . C241 . 1.848(3) yes
P21 . C251 . 1.849(3) yes
P22 . C261 . 1.863(3) yes
P22 . C271 . 1.850(3) yes
P22 . C281 . 1.848(3) yes
N111 . C111 . 1.359(4) yes
N111 . C112 . 1.452(4) yes
N111 . C113 . 1.387(4) yes
N112 . C111 . 1.348(4) yes
N112 . C114 . 1.394(4) yes
N112 . B1 . 1.545(4) yes
N121 . C121 . 1.365(4) yes
N121 . C122 . 1.451(5) yes
N121 . C123 . 1.370(5) yes
N122 . C121 . 1.353(4) yes
N122 . C124 . 1.391(4) yes
N122 . B1 . 1.550(4) yes
N211 . C211 . 1.362(4) yes
N211 . C212 . 1.448(5) yes
N211 . C213 . 1.381(4) yes
N212 . C211 . 1.346(4) yes
N212 . C214 . 1.393(4) yes
N212 . B2 . 1.550(4) yes
N221 . C221 . 1.363(4) yes
N221 . C222 . 1.464(5) yes
N221 . C223 . 1.367(6) yes
N222 . C221 . 1.347(4) yes
N222 . C224 . 1.395(4) yes
N222 . B2 . 1.554(4) yes
C10 . H101 . 1.000 no
C10 . H102 . 1.000 no
C20 . H201 . 1.000 no
C20 . H202 . 1.000 no
C30 . H301 . 1.000 no
C30 . H302 . 1.000 no
C30 . H303 . 1.000 no
C30 . H304 . 1.000 no
C40 . H401 . 1.000 no
C40 . H402 . 1.000 no
C50 . H501 . 1.000 no
C50 . H502 . 1.000 no
C112 . H1121 . 1.000 no
C112 . H1122 . 1.000 no
C112 . H1123 . 1.000 no
C113 . C114 . 1.344(5) yes
C113 . H1131 . 1.000 no
C114 . H1141 . 1.000 no
C122 . H1221 . 1.000 no
C122 . H1222 . 1.000 no
C122 . H1223 . 1.000 no
C123 . C124 . 1.346(5) yes
C123 . H1231 . 1.000 no
C124 . H1241 . 1.000 no
C131 . C132 . 1.387(4) yes
C131 . C136 . 1.395(4) yes
C132 . C133 . 1.394(5) yes
C132 . H1321 . 1.000 no
C133 . C134 . 1.365(6) yes
C133 . H1331 . 1.000 no
C134 . C135 . 1.374(6) yes
C134 . H1341 . 1.000 no
C135 . C136 . 1.398(5) yes
C135 . H1351 . 1.000 no
C136 . H1361 . 1.000 no
C141 . C142 . 1.398(4) yes
C141 . C146 . 1.395(4) yes
C142 . C143 . 1.378(5) yes
C142 . H1421 . 1.000 no
C143 . C144 . 1.379(6) yes
C143 . H1431 . 1.000 no
C144 . C145 . 1.369(7) yes
C144 . H1441 . 1.000 no
C145 . C146 . 1.392(5) yes
C145 . H1451 . 1.000 no
C146 . H1461 . 1.000 no
C151 . C152 . 1.392(4) yes
C151 . C156 . 1.410(4) yes
C152 . C153 . 1.386(4) yes
C152 . H1521 . 1.000 no
C153 . C154 . 1.375(5) yes
C153 . H1531 . 1.000 no
C154 . C155 . 1.391(5) yes
C154 . H1541 . 1.000 no
C155 . C156 . 1.384(4) yes
C155 . H1551 . 1.000 no
C156 . H1561 . 1.000 no
C161 . C162 . 1.380(5) yes
C161 . C166 . 1.384(4) yes
C162 . C163 . 1.396(5) yes
C162 . H1621 . 1.000 no
C163 . C164 . 1.384(6) yes
C163 . H1631 . 1.000 no
C164 . C165 . 1.362(6) yes
C164 . H1641 . 1.000 no
C165 . C166 . 1.397(5) yes
C165 . H1651 . 1.000 no
C166 . H1661 . 1.000 no
C171 . C172 . 1.412(5) yes
C171 . C176 . 1.400(5) yes
C172 . C173 . 1.386(5) yes
C172 . H1721 . 1.000 no
C173 . C174 . 1.378(7) yes
C173 . H1731 . 1.000 no
C174 . C175 . 1.383(8) yes
C174 . H1741 . 1.000 no
C175 . C176 . 1.390(5) yes
C175 . H1751 . 1.000 no
C176 . H1761 . 1.000 no
C181 . C182 . 1.382(4) yes
C181 . C186 . 1.400(4) yes
C182 . C183 . 1.403(4) yes
C182 . H1821 . 1.000 no
C183 . C184 . 1.374(5) yes
C183 . H1831 . 1.000 no
C184 . C185 . 1.387(6) yes
C184 . H1841 . 1.000 no
C185 . C186 . 1.384(5) yes
C185 . H1851 . 1.000 no
C186 . H1861 . 1.000 no
C212 . H2121 . 1.000 no
C212 . H2122 . 1.000 no
C212 . H2123 . 1.000 no
C213 . C214 . 1.341(5) yes
C213 . H2131 . 1.000 no
C214 . H2141 . 1.000 no
C222 . H2221 . 1.000 no
C222 . H2222 . 1.000 no
C222 . H2223 . 1.000 no
C223 . C224 . 1.351(6) yes
C223 . H2231 . 1.000 no
C224 . H2241 . 1.000 no
C231 . C232 . 1.398(5) yes
C231 . C236 . 1.392(4) yes
C232 . C233 . 1.397(5) yes
C232 . H2321 . 1.000 no
C233 . C234 . 1.384(6) yes
C233 . H2331 . 1.000 no
C234 . C235 . 1.368(6) yes
C234 . H2341 . 1.000 no
C235 . C236 . 1.399(4) yes
C235 . H2351 . 1.000 no
C236 . H2361 . 1.000 no
C241 . C242 . 1.410(5) yes
C241 . C246 . 1.384(5) yes
C242 . C243 . 1.405(6) yes
C242 . H2421 . 1.000 no
C243 . C244 . 1.385(8) yes
C243 . H2431 . 1.000 no
C244 . C245 . 1.363(7) yes
C244 . H2441 . 1.000 no
C245 . C246 . 1.399(5) yes
C245 . H2451 . 1.000 no
C246 . H2461 . 1.000 no
C251 . C252 . 1.384(5) yes
C251 . C256 . 1.395(5) yes
C252 . C253 . 1.394(5) yes
C252 . H2521 . 1.000 no
C253 . C254 . 1.400(8) yes
C253 . H2531 . 1.000 no
C254 . C255 . 1.355(8) yes
C254 . H2541 . 1.000 no
C255 . C256 . 1.392(5) yes
C255 . H2551 . 1.000 no
C256 . H2561 . 1.000 no
C261 . C262 . 1.386(4) yes
C261 . C266 . 1.394(4) yes
C262 . C263 . 1.394(5) yes
C262 . H2621 . 1.000 no
C263 . C264 . 1.391(6) yes
C263 . H2631 . 1.000 no
C264 . C265 . 1.380(6) yes
C264 . H2641 . 1.000 no
C265 . C266 . 1.394(5) yes
C265 . H2651 . 1.000 no
C266 . H2661 . 1.000 no
C271 . C272 . 1.398(4) yes
C271 . C276 . 1.401(4) yes
C272 . C273 . 1.393(4) yes
C272 . H2721 . 1.000 no
C273 . C274 . 1.393(5) yes
C273 . H2731 . 1.000 no
C274 . C275 . 1.372(5) yes
C274 . H2741 . 1.000 no
C275 . C276 . 1.392(5) yes
C275 . H2751 . 1.000 no
C276 . H2761 . 1.000 no
C281 . C282 . 1.394(4) yes
C281 . C286 . 1.411(4) yes
C282 . C283 . 1.396(4) yes
C282 . H2821 . 1.000 no
C283 . C284 . 1.389(5) yes
C283 . H2831 . 1.000 no
C284 . C285 . 1.384(5) yes
C284 . H2841 . 1.000 no
C285 . C286 . 1.386(4) yes
C285 . H2851 . 1.000 no
C286 . H2861 . 1.000 no
B1 . H11 . 1.199(18) no
B1 . H12 . 1.163(18) no
B2 . H21 . 1.194(18) no
B2 . H22 . 1.152(18) no

loop_
_geom_contact_atom_site_label_1
_geom_contact_atom_site_label_2
_geom_contact_distance
_geom_contact_site_symmetry_1
_geom_contact_site_symmetry_2
_geom_contact_publ_flag
Cl42 C50 2.00(3) . . no
Cl11 C133 3.292(6) . 2_666 no
Cl12 Cl22 3.556(4) . . no
Cl22 Cl52 3.39(2) . 2_556 no
Cl31 C274 3.529(9) . 1_455 no
Cl33 C253 3.59(2) . . no
Cl34 C40 2.84(2) . . no
Cl34 Cl41 3.22(1) . . no
S11 C213 3.550(3) . 2_656 no
S21 C10 3.44(1) . . no
N211 C222 3.496(4) . 2_656 no
N212 C222 3.577(4) . 2_656 no
N221 N221 3.515(7) . 2_656 no
C113 C266 3.585(6) . . no
C122 C185 3.557(8) . 2_655 no
C134 C135 3.578(5) . 2_666 no
C183 C183 3.354(9) . 2 no
C211 C222 3.591(4) . 2_656 no
C213 C222 3.420(5) . 2_656 no
C214 C222 3.455(5) . 2_656 no
C244 C254 3.590(8) . 2_767 no
C255 C255 3.356(8) . 2_767 no

loop_
_geom_torsion_atom_site_label_1
_geom_torsion_atom_site_label_2
_geom_torsion_atom_site_label_3
_geom_torsion_atom_site_label_4
_geom_torsion_site_symmetry_1
_geom_torsion_site_symmetry_2
_geom_torsion_site_symmetry_3
_geom_torsion_site_symmetry_4
_geom_torsion
_geom_torsion_publ_flag
Ru1 S11 C111 N111 . . . . 170.9(3) no
Ru1 S11 C111 N112 . . . . -8.0(3) no
Ru1 S12 C121 N121 . . . . -168.1(3) no
Ru1 S12 C121 N122 . . . . 11.2(3) no
Ru1 P11 C131 C132 . . . . 62.4(3) no
Ru1 P11 C131 C136 . . . . -114.3(3) no
Ru1 P11 C141 C142 . . . . 68.2(3) no
Ru1 P11 C141 C146 . . . . -118.5(3) no
Ru1 P11 C151 C152 . . . . -6.4(2) no
Ru1 P11 C151 C156 . . . . 177.1(2) no
Ru1 P12 C161 C162 . . . . -80.6(3) no
Ru1 P12 C161 C166 . . . . 94.0(3) no
Ru1 P12 C171 C172 . . . . 50.0(4) no
Ru1 P12 C171 C176 . . . . -125.6(3) no
Ru1 P12 C181 C182 . . . . 3.9(4) no
Ru1 P12 C181 C186 . . . . -172.7(3) no
Ru2 S21 C211 N211 . . . . 169.2(2) no
Ru2 S21 C211 N212 . . . . -9.2(2) no
Ru2 S22 C221 N221 . . . . -173.2(3) no
Ru2 S22 C221 N222 . . . . 5.9(3) no
Ru2 P21 C231 C232 . . . . 73.3(2) no
Ru2 P21 C231 C236 . . . . -96.6(2) no
Ru2 P21 C241 C242 . . . . 66.0(3) no
Ru2 P21 C241 C246 . . . . -116.5(3) no
Ru2 P21 C251 C252 . . . . -16.5(3) no
Ru2 P21 C251 C256 . . . . 169.9(2) no
Ru2 P22 C261 C262 . . . . -67.4(3) no
Ru2 P22 C261 C266 . . . . 103.8(3) no
Ru2 P22 C271 C272 . . . . 47.9(3) no
Ru2 P22 C271 C276 . . . . -127.6(3) no
Ru2 P22 C281 C282 . . . . 1.0(2) no
Ru2 P22 C281 C286 . . . . -176.5(2) no
S11 Ru1 S12 C121 . . . . -91.2(1) no
S11 Ru1 P11 C131 . . . . 58.4(1) no
S11 Ru1 P11 C141 . . . . -178.3(1) no
S11 Ru1 P11 C151 . . . . -59.68(9) no
S11 C111 N111 C112 . . . . 2.3(5) no
S11 C111 N111 C113 . . . . -178.5(3) no
S11 C111 N112 C114 . . . . 177.9(3) no
S11 C111 N112 B1 . . . . -5.2(6) no
S12 Ru1 S11 C111 . . . . 90.4(1) no
S12 Ru1 P12 C161 . . . . -28.9(1) no
S12 Ru1 P12 C171 . . . . -147.2(1) no
S12 Ru1 P12 C181 . . . . 88.0(1) no
S12 C121 N121 C122 . . . . 1.6(6) no
S12 C121 N121 C123 . . . . 179.3(3) no
S12 C121 N122 C124 . . . . -179.3(3) no
S12 C121 N122 B1 . . . . 1.4(5) no
S21 Ru2 S22 C221 . . . . -86.7(1) no
S21 Ru2 P21 C231 . . . . 63.4(1) no
S21 Ru2 P21 C241 . . . . -170.7(2) no
S21 Ru2 P21 C251 . . . . -54.0(1) no
S21 C211 N211 C212 . . . . -1.3(4) no
S21 C211 N211 C213 . . . . -179.3(2) no
S21 C211 N212 C214 . . . . 179.5(2) no
S21 C211 N212 B2 . . . . -6.7(4) no
S22 Ru2 S21 C211 . . . . 92.78(9) no
S22 Ru2 P22 C261 . . . . -28.6(1) no
S22 Ru2 P22 C271 . . . . -145.8(1) no
S22 Ru2 P22 C281 . . . . 89.29(9) no
S22 C221 N221 C222 . . . . 4.4(5) no
S22 C221 N221 C223 . . . . -179.8(3) no
S22 C221 N222 C224 . . . . -179.5(3) no
S22 C221 N222 B2 . . . . 3.6(5) no
P11 Ru1 S11 C111 . . . . -96.7(1) no
P11 Ru1 P12 C161 . . . . 158.4(1) no
P11 Ru1 P12 C171 . . . . 40.2(1) no
P11 Ru1 P12 C181 . . . . -84.6(1) no
P11 C131 C132 C133 . . . . -178.2(3) no
P11 C131 C136 C135 . . . . 178.5(3) no
P11 C141 C142 C143 . . . . 170.9(3) no
P11 C141 C146 C145 . . . . -171.0(3) no
P11 C151 C152 C153 . . . . -176.7(2) no
P11 C151 C156 C155 . . . . 178.0(2) no
P12 Ru1 S12 C121 . . . . 90.1(1) no
P12 Ru1 P11 C131 . . . . -123.3(1) no
P12 Ru1 P11 C141 . . . . -0.0(1) no
P12 Ru1 P11 C151 . . . . 118.64(9) no
P12 C161 C162 C163 . . . . 175.5(4) no
P12 C161 C166 C165 . . . . -176.2(3) no
P12 C171 C172 C173 . . . . -178.6(4) no
P12 C171 C176 C175 . . . . 177.2(4) no
P12 C181 C182 C183 . . . . -176.7(3) no
P12 C181 C186 C185 . . . . 176.8(3) no
P21 Ru2 S21 C211 . . . . -93.05(9) no
P21 Ru2 P22 C261 . . . . 157.9(1) no
P21 Ru2 P22 C271 . . . . 40.7(1) no
P21 Ru2 P22 C281 . . . . -84.20(9) no
P21 C231 C232 C233 . . . . -173.8(2) no
P21 C231 C236 C235 . . . . 171.0(2) no
P21 C241 C242 C243 . . . . 177.2(3) no
P21 C241 C246 C245 . . . . -177.4(3) no
P21 C251 C252 C253 . . . . -173.7(4) no
P21 C251 C256 C255 . . . . 174.9(3) no
P22 Ru2 S22 C221 . . . . 97.5(1) no
P22 Ru2 P21 C231 . . . . -121.1(1) no
P22 Ru2 P21 C241 . . . . 4.7(2) no
P22 Ru2 P21 C251 . . . . 121.5(1) no
P22 C261 C262 C263 . . . . 172.2(3) no
P22 C261 C266 C265 . . . . -172.9(3) no
P22 C271 C272 C273 . . . . -178.6(3) no
P22 C271 C276 C275 . . . . 177.7(3) no
P22 C281 C282 C283 . . . . -178.7(2) no
P22 C281 C286 C285 . . . . 179.0(2) no
N111 C111 N112 C114 . . . . -1.1(4) no
N111 C111 N112 B1 . . . . 175.8(3) no
N111 C113 C114 N112 . . . . -0.9(5) no
N112 C111 N111 C112 . . . . -178.7(3) no
N112 C111 N111 C113 . . . . 0.6(4) no
N112 B1 N122 C121 . . . . 91.3(3) no
N112 B1 N122 C124 . . . . -87.9(4) no
N121 C121 N122 C124 . . . . 0.1(4) no
N121 C121 N122 B1 . . . . -179.2(3) no
N121 C123 C124 N122 . . . . -0.1(5) no
N122 C121 N121 C122 . . . . -177.8(4) no
N122 C121 N121 C123 . . . . -0.2(4) no
N122 B1 N112 C111 . . . . -88.7(4) no
N122 B1 N112 C114 . . . . 87.7(4) no
N211 C211 N212 C214 . . . . 0.9(3) no
N211 C211 N212 B2 . . . . 174.7(2) no
N211 C213 C214 N212 . . . . 0.5(3) no
N212 C211 N211 C212 . . . . 177.4(3) no
N212 C211 N211 C213 . . . . -0.6(3) no
N212 B2 N222 C221 . . . . 92.7(4) no
N212 B2 N222 C224 . . . . -83.8(4) no
N221 C221 N222 C224 . . . . -0.3(4) no
N221 C221 N222 B2 . . . . -177.2(3) no
N221 C223 C224 N222 . . . . 1.0(5) no
N222 C221 N221 C222 . . . . -174.9(3) no
N222 C221 N221 C223 . . . . 0.9(4) no
N222 B2 N212 C211 . . . . -85.3(3) no
N222 B2 N212 C214 . . . . 87.5(4) no
C111 N111 C113 C114 . . . . 0.2(5) no
C111 N112 C114 C113 . . . . 1.3(5) no
C112 N111 C113 C114 . . . . 179.5(4) no
C113 C114 N112 B1 . . . . -175.8(4) no
C121 N121 C123 C124 . . . . 0.1(5) no
C121 N122 C124 C123 . . . . -0.0(4) no
C122 N121 C123 C124 . . . . 177.8(4) no
C123 C124 N122 B1 . . . . 179.3(3) no
C131 P11 C141 C142 . . . . -164.1(3) no
C131 P11 C141 C146 . . . . 9.2(3) no
C131 P11 C151 C152 . . . . -129.3(2) no
C131 P11 C151 C156 . . . . 54.2(2) no
C131 C132 C133 C134 . . . . -0.3(7) no
C131 C136 C135 C134 . . . . -0.7(7) no
C132 C131 P11 C141 . . . . -74.1(3) no
C132 C131 P11 C151 . . . . -171.5(3) no
C132 C131 C136 C135 . . . . 1.8(6) no
C132 C133 C134 C135 . . . . 1.5(7) no
C133 C132 C131 C136 . . . . -1.4(6) no
C133 C134 C135 C136 . . . . -1.0(7) no
C136 C131 P11 C141 . . . . 109.3(3) no
C136 C131 P11 C151 . . . . 11.8(4) no
C141 P11 C151 C152 . . . . 128.2(2) no
C141 P11 C151 C156 . . . . -48.3(2) no
C141 C142 C143 C144 . . . . 1.5(7) no
C141 C146 C145 C144 . . . . -0.1(7) no
C142 C141 P11 C151 . . . . -60.0(3) no
C142 C141 C146 C145 . . . . 2.1(6) no
C142 C143 C144 C145 . . . . 0.6(8) no
C143 C142 C141 C146 . . . . -2.8(6) no
C143 C144 C145 C146 . . . . -1.3(8) no
C146 C141 P11 C151 . . . . 113.3(3) no
C151 C152 C153 C154 . . . . -0.7(5) no
C151 C156 C155 C154 . . . . -1.6(5) no
C152 C151 C156 C155 . . . . 1.3(4) no
C152 C153 C154 C155 . . . . 0.4(5) no
C153 C152 C151 C156 . . . . -0.2(4) no
C153 C154 C155 C156 . . . . 0.7(5) no
C161 P12 C171 C172 . . . . -75.1(3) no
C161 P12 C171 C176 . . . . 109.3(3) no
C161 P12 C181 C182 . . . . 129.0(3) no
C161 P12 C181 C186 . . . . -47.6(3) no
C161 C162 C163 C164 . . . . 0.2(8) no
C161 C166 C165 C164 . . . . 1.1(6) no
C162 C161 P12 C171 . . . . 45.1(3) no
C162 C161 P12 C181 . . . . 150.1(3) no
C162 C161 C166 C165 . . . . -1.4(6) no
C162 C163 C164 C165 . . . . -0.6(8) no
C163 C162 C161 C166 . . . . 0.7(6) no
C163 C164 C165 C166 . . . . -0.1(7) no
C166 C161 P12 C171 . . . . -140.2(3) no
C166 C161 P12 C181 . . . . -35.3(3) no
C171 P12 C181 C182 . . . . -126.7(3) no
C171 P12 C181 C186 . . . . 56.7(3) no
C171 C172 C173 C174 . . . . 1.1(7) no
C171 C176 C175 C174 . . . . 1.2(8) no
C172 C171 P12 C181 . . . . -176.3(3) no
C172 C171 C176 C175 . . . . 1.6(6) no
C172 C173 C174 C175 . . . . 1.7(8) no
C173 C172 C171 C176 . . . . -2.7(6) no
C173 C174 C175 C176 . . . . -2.9(9) no
C176 C171 P12 C181 . . . . 8.0(4) no
C181 C182 C183 C184 . . . . -0.1(6) no
C181 C186 C185 C184 . . . . -0.1(7) no
C182 C181 C186 C185 . . . . 0.2(6) no
C182 C183 C184 C185 . . . . 0.1(7) no
C183 C182 C181 C186 . . . . -0.1(6) no
C183 C184 C185 C186 . . . . -0.0(7) no
C211 N211 C213 C214 . . . . 0.0(3) no
C211 N212 C214 C213 . . . . -0.8(3) no
C212 N211 C213 C214 . . . . -177.8(3) no
C213 C214 N212 B2 . . . . -174.9(3) no
C221 N221 C223 C224 . . . . -1.2(5) no
C221 N222 C224 C223 . . . . -0.4(5) no
C222 N221 C223 C224 . . . . 174.5(4) no
C223 C224 N222 B2 . . . . 176.7(4) no
C231 P21 C241 C242 . . . . -164.9(3) no
C231 P21 C241 C246 . . . . 12.5(3) no
C231 P21 C251 C252 . . . . -139.2(3) no
C231 P21 C251 C256 . . . . 47.2(3) no
C231 C232 C233 C234 . . . . 3.0(4) no
C231 C236 C235 C234 . . . . 2.3(4) no
C232 C231 P21 C241 . . . . -62.3(2) no
C232 C231 P21 C251 . . . . -160.3(2) no
C232 C231 C236 C235 . . . . 0.9(4) no
C232 C233 C234 C235 . . . . 0.3(5) no
C233 C232 C231 C236 . . . . -3.6(4) no
C233 C234 C235 C236 . . . . -2.9(5) no
C236 C231 P21 C241 . . . . 127.8(2) no
C236 C231 P21 C251 . . . . 29.8(2) no
C241 P21 C251 C252 . . . . 115.0(3) no
C241 P21 C251 C256 . . . . -58.6(3) no
C241 C242 C243 C244 . . . . 0.8(6) no
C241 C246 C245 C244 . . . . 0.2(6) no
C242 C241 P21 C251 . . . . -61.4(3) no
C242 C241 C246 C245 . . . . -0.0(5) no
C242 C243 C244 C245 . . . . -0.6(7) no
C243 C242 C241 C246 . . . . -0.5(6) no
C243 C244 C245 C246 . . . . 0.0(7) no
C246 C241 P21 C251 . . . . 116.1(3) no
C251 C252 C253 C254 . . . . -0.7(7) no
C251 C256 C255 C254 . . . . -1.7(6) no
C252 C251 C256 C255 . . . . 1.3(5) no
C252 C253 C254 C255 . . . . 0.3(8) no
C253 C252 C251 C256 . . . . -0.1(6) no
C253 C254 C255 C256 . . . . 0.9(8) no
C261 P22 C271 C272 . . . . -76.0(3) no
C261 P22 C271 C276 . . . . 108.5(3) no
C261 P22 C281 C282 . . . . 126.0(2) no
C261 P22 C281 C286 . . . . -51.5(2) no
C261 C262 C263 C264 . . . . 0.5(6) no
C261 C266 C265 C264 . . . . 0.9(6) no
C262 C261 P22 C271 . . . . 57.7(3) no
C262 C261 P22 C281 . . . . 163.1(3) no
C262 C261 C266 C265 . . . . -1.4(5) no
C262 C263 C264 C265 . . . . -1.0(6) no
C263 C262 C261 C266 . . . . 0.7(5) no
C263 C264 C265 C266 . . . . 0.3(6) no
C266 C261 P22 C271 . . . . -131.1(3) no
C266 C261 P22 C281 . . . . -25.7(3) no
C271 P22 C281 C282 . . . . -129.7(2) no
C271 P22 C281 C286 . . . . 52.8(2) no
C271 C272 C273 C274 . . . . 1.2(6) no
C271 C276 C275 C274 . . . . 0.1(5) no
C272 C271 P22 C281 . . . . -178.5(2) no
C272 C271 C276 C275 . . . . 2.2(5) no
C272 C273 C274 C275 . . . . 1.2(6) no
C273 C272 C271 C276 . . . . -2.9(5) no
C273 C274 C275 C276 . . . . -1.8(6) no
C276 C271 P22 C281 . . . . 6.0(3) no
C281 C282 C283 C284 . . . . 0.0(5) no
C281 C286 C285 C284 . . . . -0.6(5) no
C282 C281 C286 C285 . . . . 1.4(4) no
C282 C283 C284 C285 . . . . 0.9(5) no
C283 C282 C281 C286 . . . . -1.1(4) no
C283 C284 C285 C286 . . . . -0.6(5) no
